data_2207596
loop_
_publ_author_name
'Bolte, Michael'
'Naumann, Frank'
'Hashmi, A. Stephen K.'

_publ_section_title
;
 Dimethyl dipropargylmalonate
;
_journal_coeditor_code LH6542
_journal_issue 12
_journal_name_full 'Acta Crystallographica Section E'
_journal_page_first o4025
_journal_page_last o4027
_journal_paper_doi 10.1107/S1600536805035890
_journal_volume 61
_journal_year 2005
_chemical_formula_iupac 'C11 H12 O4'
_chemical_formula_moiety 'C11 H12 O4'
_chemical_formula_sum 'C11 H12 O4'
_chemical_formula_weight 208.21
_chemical_name_systematic
;
Dimethyl dipropargylmalonate
;
_space_group_IT_number 7
_symmetry_cell_setting monoclinic
_symmetry_space_group_name_Hall 'P -2yc'
_symmetry_space_group_name_H-M 'P 1 c 1'
_atom_sites_solution_hydrogens geom
_atom_sites_solution_primary direct
_atom_sites_solution_secondary difmap
_audit_creation_method SHELXL-97
_cell_angle_alpha 90.00
_cell_angle_beta 117.450(10)
_cell_angle_gamma 90.00
_cell_formula_units_Z 2
_cell_length_a 8.2600(10)
_cell_length_b 9.7060(10)
_cell_length_c 7.7700(10)
_cell_measurement_reflns_used 8192
_cell_measurement_temperature 173(2)
_cell_measurement_theta_max 23.5
_cell_measurement_theta_min 4.2
_cell_volume 552.80(12)
_computing_cell_refinement 'SAINT (Siemens, 1995)'
_computing_data_collection 'SMART (Siemens, 1995)'
_computing_data_reduction 'SAINT '
_computing_molecular_graphics
;
XP in SHELXTL-Plus (Sheldrick, 1991) and PLATON (Spek, 2003)
;
_computing_publication_material 'SHELXL97 and PLATON'
_computing_structure_refinement 'SHELXL97 (Sheldrick, 1997)'
_computing_structure_solution 'SHELXS97 (Sheldrick, 1990)'
_diffrn_ambient_temperature 173(2)
_diffrn_measured_fraction_theta_full 1.000
_diffrn_measured_fraction_theta_max 0.943
_diffrn_measurement_device_type 'Siemens CCD three-circle'
_diffrn_measurement_method \w
_diffrn_radiation_monochromator graphite
_diffrn_radiation_source 'fine-focus sealed tube'
_diffrn_radiation_type MoK\a
_diffrn_radiation_wavelength 0.71073
_diffrn_reflns_av_R_equivalents 0.0299
_diffrn_reflns_av_sigmaI/netI 0.0166
_diffrn_reflns_limit_h_max 11
_diffrn_reflns_limit_h_min -11
_diffrn_reflns_limit_k_max 13
_diffrn_reflns_limit_k_min -13
_diffrn_reflns_limit_l_max 11
_diffrn_reflns_limit_l_min -10
_diffrn_reflns_number 12526
_diffrn_reflns_theta_full 25.00
_diffrn_reflns_theta_max 30.61
_diffrn_reflns_theta_min 2.10
_diffrn_standards_decay_% 0
_diffrn_standards_interval_time 0
_diffrn_standards_number 0
_exptl_absorpt_coefficient_mu 0.096
_exptl_absorpt_correction_type none
_exptl_crystal_colour colourless
_exptl_crystal_density_diffrn 1.251
_exptl_crystal_density_method 'not measured'
_exptl_crystal_description plate
_exptl_crystal_F_000 220
_exptl_crystal_size_max 0.37
_exptl_crystal_size_mid 0.35
_exptl_crystal_size_min 0.28
_refine_diff_density_max 0.174
_refine_diff_density_min -0.142
_refine_ls_extinction_coef 0.031(9)
_refine_ls_extinction_expression Fc^*^=kFc[1+0.001xFc^2^\l^3^/sin(2\q)]^-1/4^
_refine_ls_extinction_method SHELXL97
_refine_ls_goodness_of_fit_ref 1.066
_refine_ls_hydrogen_treatment constr
_refine_ls_matrix_type full
_refine_ls_number_parameters 139
_refine_ls_number_reflns 1609
_refine_ls_number_restraints 2
_refine_ls_restrained_S_all 1.065
_refine_ls_R_factor_all 0.0302
_refine_ls_R_factor_gt 0.0278
_refine_ls_shift/su_max 0.000
_refine_ls_shift/su_mean 0.000
_refine_ls_structure_factor_coef Fsqd
_refine_ls_weighting_details 'calc w=1/[\s^2^(Fo^2^)+(0.0573P)^2^+0.0043P] where P=(Fo^2^+2Fc^2^)/3'
_refine_ls_weighting_scheme calc
_refine_ls_wR_factor_gt 0.0765
_refine_ls_wR_factor_ref 0.0776
_reflns_number_gt 1499
_reflns_number_total 1609
_reflns_threshold_expression I>2\s(I)
_cod_data_source_file lh6542.cif
_cod_data_source_block I
_cod_depositor_comments
;
The following automatic conversions were performed:
'_symmetry_cell_setting' value 'Monoclinic' changed to 'monoclinic'
according to '/home/saulius/struct/CIF-dictionaries/cif_core.dic'
dictionary named 'cif_core.dic' version 2.4.1 from 2010-06-29.

Automatic conversion script
Id: cif_fix_enum 1527 2010-12-29 10:47:43Z saulius 

The following automatic conversions were performed:

'_symmetry_cell_setting' value 'Monoclinic' changed to 'monoclinic'
according to /home/saulius/struct/CIF-dictionaries/cif_core.dic
dictionary named 'cif_core.dic' version 2.4.1 from 2010-06-29.

Automatic conversion script
Id: cif_fix_values 1715 2011-07-08 13:25:40Z adriana 
;
_cod_original_cell_volume 552.80(11)
_cod_original_sg_symbol_H-M 'P c'
_cod_database_code 2207596
_cod_database_fobs_code 2207596

loop_
_symmetry_equiv_pos_as_xyz
'x, y, z'
'x, -y, z+1/2'

loop_
_atom_site_label
_atom_site_fract_x
_atom_site_fract_y
_atom_site_fract_z
_atom_site_U_iso_or_equiv
_atom_site_adp_type
_atom_site_calc_flag
_atom_site_refinement_flags
_atom_site_occupancy
_atom_site_type_symbol
C1 0.50860(17) 0.24343(11) 0.50908(18) 0.0219(2) Uani d . 1 C
C11 0.46245(16) 0.08962(12) 0.45346(17) 0.0233(2) Uani d . 1 C
H11A 0.5586 0.0481 0.4277 0.028 Uiso calc R 1 H
H11B 0.4605 0.0396 0.5635 0.028 Uiso calc R 1 H
C12 0.28507(18) 0.07423(13) 0.28125(18) 0.0266(2) Uani d . 1 C
C13 0.1408(2) 0.06339(16) 0.1400(2) 0.0366(3) Uani d . 1 C
H13 0.0262 0.0548 0.0277 0.044 Uiso calc R 1 H
C21 0.51985(18) 0.32709(14) 0.34571(18) 0.0288(3) Uani d . 1 C
H21A 0.3985 0.3284 0.2303 0.035 Uiso calc R 1 H
H21B 0.5543 0.4234 0.3893 0.035 Uiso calc R 1 H
C22 0.6542(2) 0.26761(16) 0.2928(2) 0.0367(3) Uani d . 1 C
C23 0.7635(3) 0.2138(2) 0.2561(3) 0.0550(5) Uani d . 1 C
H23 0.8511 0.1706 0.2268 0.066 Uiso calc R 1 H
C31 0.36086(17) 0.30585(12) 0.55258(18) 0.0243(2) Uani d . 1 C
O31 0.25082(16) 0.39020(12) 0.45385(18) 0.0419(3) Uani d . 1 O
O32 0.36919(14) 0.24927(10) 0.71262(14) 0.0302(2) Uani d . 1 O
C33 0.2288(2) 0.29073(16) 0.7646(2) 0.0378(3) Uani d . 1 C
H33A 0.2417 0.3891 0.7966 0.057 Uiso calc R 1 H
H33B 0.2414 0.2375 0.8773 0.057 Uiso calc R 1 H
H33C 0.1084 0.2737 0.6552 0.057 Uiso calc R 1 H
C41 0.69124(17) 0.25086(12) 0.69554(18) 0.0251(2) Uani d . 1 C
O41 0.78213(17) 0.15289(12) 0.77783(18) 0.0491(3) Uani d . 1 O
O42 0.73275(13) 0.38135(10) 0.75208(15) 0.0323(2) Uani d . 1 O
C43 0.8994(2) 0.40595(16) 0.9308(2) 0.0362(3) Uani d . 1 C
H43A 0.8737 0.3982 1.0416 0.054 Uiso calc R 1 H
H43B 0.9452 0.4986 0.9278 0.054 Uiso calc R 1 H
H43C 0.9915 0.3376 0.9434 0.054 Uiso calc R 1 H

loop_
_atom_site_aniso_label
_atom_site_aniso_U_11
_atom_site_aniso_U_22
_atom_site_aniso_U_33
_atom_site_aniso_U_12
_atom_site_aniso_U_13
_atom_site_aniso_U_23
C1 0.0203(5) 0.0220(5) 0.0217(5) 0.0018(4) 0.0084(4) 0.0029(4)
C11 0.0220(5) 0.0219(5) 0.0224(5) 0.0019(4) 0.0071(4) 0.0010(4)
C12 0.0269(6) 0.0254(5) 0.0260(5) 0.0018(4) 0.0109(5) -0.0005(4)
C13 0.0305(6) 0.0375(7) 0.0319(6) 0.0034(6) 0.0059(5) -0.0027(6)
C21 0.0303(6) 0.0297(6) 0.0275(6) 0.0010(5) 0.0144(5) 0.0067(5)
C22 0.0454(8) 0.0365(7) 0.0361(7) -0.0058(6) 0.0255(7) 0.0013(5)
C23 0.0701(14) 0.0508(9) 0.0703(13) 0.0001(9) 0.0547(12) -0.0001(9)
C31 0.0238(5) 0.0217(5) 0.0274(5) 0.0000(4) 0.0118(4) 0.0005(4)
O31 0.0391(6) 0.0417(6) 0.0506(7) 0.0194(5) 0.0256(5) 0.0186(5)
O32 0.0326(5) 0.0336(5) 0.0290(5) 0.0049(4) 0.0182(4) 0.0030(3)
C33 0.0454(8) 0.0355(7) 0.0464(8) 0.0011(6) 0.0330(7) -0.0035(6)
C41 0.0212(5) 0.0268(5) 0.0251(5) -0.0003(4) 0.0087(4) -0.0013(4)
O41 0.0361(6) 0.0340(5) 0.0455(6) 0.0082(4) -0.0083(5) -0.0021(5)
O42 0.0275(5) 0.0275(4) 0.0344(5) -0.0049(4) 0.0077(4) -0.0031(4)
C43 0.0268(6) 0.0381(7) 0.0380(7) -0.0083(5) 0.0102(5) -0.0094(6)

loop_
_atom_type_symbol
_atom_type_description
_atom_type_scat_dispersion_real
_atom_type_scat_dispersion_imag
_atom_type_scat_source
C C 0.0033 0.0016 'International Tables Vol C Tables 4.2.6.8 and 6.1.1.4'
H H 0.0000 0.0000 'International Tables Vol C Tables 4.2.6.8 and 6.1.1.4'
O O 0.0106 0.0060 'International Tables Vol C Tables 4.2.6.8 and 6.1.1.4'

loop_
_geom_angle_atom_site_label_1
_geom_angle_atom_site_label_2
_geom_angle_atom_site_label_3
_geom_angle
C31 C1 C41 107.97(10)
C31 C1 C21 109.20(10)
C41 C1 C21 110.18(10)
C31 C1 C11 108.85(10)
C41 C1 C11 108.41(9)
C21 C1 C11 112.14(10)
C12 C11 C1 111.46(10)
C12 C11 H11A 109.3
C1 C11 H11A 109.3
C12 C11 H11B 109.3
C1 C11 H11B 109.3
H11A C11 H11B 108.0
C13 C12 C11 179.10(15)
C12 C13 H13 180.0
C22 C21 C1 111.28(11)
C22 C21 H21A 109.4
C1 C21 H21A 109.4
C22 C21 H21B 109.4
C1 C21 H21B 109.4
H21A C21 H21B 108.0
C23 C22 C21 176.52(16)
C22 C23 H23 180.0
O31 C31 O32 125.15(12)
O31 C31 C1 124.99(12)
O32 C31 C1 109.83(10)
C31 O32 C33 116.24(11)
O32 C33 H33A 109.5
O32 C33 H33B 109.5
H33A C33 H33B 109.5
O32 C33 H33C 109.5
H33A C33 H33C 109.5
H33B C33 H33C 109.5
O41 C41 O42 125.16(12)
O41 C41 C1 124.55(11)
O42 C41 C1 110.29(10)
C41 O42 C43 117.19(11)
O42 C43 H43A 109.5
O42 C43 H43B 109.5
H43A C43 H43B 109.5
O42 C43 H43C 109.5
H43A C43 H43C 109.5
H43B C43 H43C 109.5

loop_
_geom_bond_atom_site_label_1
_geom_bond_atom_site_label_2
_geom_bond_distance
_geom_bond_publ_flag
C1 C31 1.5333(17) ?
C1 C41 1.5378(17) ?
C1 C21 1.5453(16) ?
C1 C11 1.5521(16) ?
C11 C12 1.4669(17) ?
C11 H11A 0.9900 ?
C11 H11B 0.9900 ?
C12 C13 1.196(2) y
C13 H13 0.9500 ?
C21 C22 1.468(2) ?
C21 H21A 0.9900 ?
C21 H21B 0.9900 ?
C22 C23 1.186(3) y
C23 H23 0.9500 ?
C31 O31 1.2008(16) y
C31 O32 1.3318(16) y
O32 C33 1.4499(16) ?
C33 H33A 0.9800 ?
C33 H33B 0.9800 ?
C33 H33C 0.9800 ?
C41 O41 1.1975(16) y
C41 O42 1.3327(15) y
O42 C43 1.4551(17) ?
C43 H43A 0.9800 ?
C43 H43B 0.9800 ?
C43 H43C 0.9800 ?

loop_
_geom_hbond_atom_site_label_D
_geom_hbond_atom_site_label_H
_geom_hbond_atom_site_label_A
_geom_hbond_site_symmetry_A
_geom_hbond_distance_DH
_geom_hbond_distance_HA
_geom_hbond_distance_DA
_geom_hbond_angle_DHA
C13 H13 O41 1_454 0.95 2.27 3.1247(19) 150
C33 H33A O31 2_565 0.98 2.45 3.3969(19) 162

loop_
_geom_torsion_atom_site_label_1
_geom_torsion_atom_site_label_2
_geom_torsion_atom_site_label_3
_geom_torsion_atom_site_label_4
_geom_torsion
C31 C1 C11 C12 60.13(13)
C41 C1 C11 C12 177.34(10)
C21 C1 C11 C12 -60.79(14)
C31 C1 C21 C22 -177.53(11)
C41 C1 C21 C22 64.04(14)
C11 C1 C21 C22 -56.80(15)
C41 C1 C31 O31 131.65(14)
C21 C1 C31 O31 11.85(18)
C11 C1 C31 O31 -110.87(15)
C41 C1 C31 O32 -50.35(12)
C21 C1 C31 O32 -170.15(10)
C11 C1 C31 O32 67.14(13)
O31 C31 O32 C33 2.4(2)
C1 C31 O32 C33 -175.62(11)
C31 C1 C41 O41 119.67(16)
C21 C1 C41 O41 -121.15(16)
C11 C1 C41 O41 1.90(19)
C31 C1 C41 O42 -60.07(12)
C21 C1 C41 O42 59.11(13)
C11 C1 C41 O42 -177.84(11)
O41 C41 O42 C43 -1.7(2)
C1 C41 O42 C43 178.01(11)

loop_
_cod_related_entry_id
_cod_related_entry_database
_cod_related_entry_code
1 ChemSpider 1264597
